data_7005206
loop_
_publ_author_name
'Derossi, Sofia'
'Farrell, David T.'
'Harding, Charles J.'
'McKee, Vickie'
'Nelson, Jane'

_publ_section_title
;
 N-methylation of macrobicycles reduces encapsulation ability.
;
_journal_issue 18
_journal_name_full 'Dalton transactions (Cambridge, England : 2003)'
_journal_page_first 1762
_journal_page_last 1772
_journal_paper_doi 10.1039/B617907J
_journal_year 2007
_chemical_formula_sum 'C48 H74 Cl2 Cu2 N12 O11'
_chemical_formula_weight 1193.17
_chemical_name_systematic
;

?

;
_space_group_IT_number 41
_symmetry_cell_setting orthorhombic
_symmetry_space_group_name_Hall 'A 2 -2ab'
_symmetry_space_group_name_H-M 'A b a 2'
_atom_sites_solution_hydrogens geom
_atom_sites_solution_primary direct
_atom_sites_solution_secondary difmap
_audit_creation_method SHELXL-97
_cell_angle_alpha 90.00
_cell_angle_beta 90.00
_cell_angle_gamma 90.00
_cell_formula_units_Z 4
_cell_length_a 22.370(3)
_cell_length_b 15.246(2)
_cell_length_c 17.260(3)
_cell_measurement_reflns_used 4706
_cell_measurement_temperature 150(2)
_cell_measurement_theta_max 23.37
_cell_measurement_theta_min 2.36
_cell_volume 5886.6(15)
_computing_cell_refinement 'Bruker SMART'
_computing_data_collection 'Bruker SMART'
_computing_data_reduction 'Bruker SAINT'
_computing_molecular_graphics 'Bruker SHELXTL'
_computing_publication_material 'Bruker SHELXTL'
_computing_structure_refinement 'SHELXL-97 (Sheldrick, 1997)'
_computing_structure_solution 'SHELXS-97 (Sheldrick, 1990)'
_diffrn_ambient_temperature 150(2)
_diffrn_measured_fraction_theta_full 0.999
_diffrn_measured_fraction_theta_max 0.999
_diffrn_measurement_device_type 'CCD area detector'
_diffrn_measurement_method 'phi and omega scans'
_diffrn_radiation_monochromator graphite
_diffrn_radiation_source 'normal-focus sealed tube'
_diffrn_radiation_type MoK\a
_diffrn_radiation_wavelength 0.71073
_diffrn_reflns_av_R_equivalents 0.0928
_diffrn_reflns_av_sigmaI/netI 0.0989
_diffrn_reflns_limit_h_max 26
_diffrn_reflns_limit_h_min -26
_diffrn_reflns_limit_k_max 18
_diffrn_reflns_limit_k_min -18
_diffrn_reflns_limit_l_max 20
_diffrn_reflns_limit_l_min -20
_diffrn_reflns_number 19817
_diffrn_reflns_theta_full 25.00
_diffrn_reflns_theta_max 25.00
_diffrn_reflns_theta_min 1.82
_diffrn_standards_number 0
_exptl_absorpt_coefficient_mu 0.877
_exptl_absorpt_correction_T_max 0.9412
_exptl_absorpt_correction_T_min 0.7547
_exptl_absorpt_correction_type multi-scan
_exptl_crystal_colour green
_exptl_crystal_density_diffrn 1.346
_exptl_crystal_density_method 'not measured'
_exptl_crystal_description plate
_exptl_crystal_F_000 2504
_exptl_crystal_size_max 0.34
_exptl_crystal_size_mid 0.21
_exptl_crystal_size_min 0.07
_refine_diff_density_max 0.764
_refine_diff_density_min -0.438
_refine_diff_density_rms 0.122
_refine_ls_abs_structure_details 'Flack H D (1983), Acta Cryst. A39, 876-881'
_refine_ls_abs_structure_Flack 0.06(4)
_refine_ls_extinction_method none
_refine_ls_goodness_of_fit_ref 1.140
_refine_ls_hydrogen_treatment constr
_refine_ls_matrix_type full
_refine_ls_number_parameters 381
_refine_ls_number_reflns 5130
_refine_ls_number_restraints 691
_refine_ls_restrained_S_all 1.100
_refine_ls_R_factor_all 0.1375
_refine_ls_R_factor_gt 0.0944
_refine_ls_shift/su_max 0.001
_refine_ls_shift/su_mean 0.000
_refine_ls_structure_factor_coef Fsqd
_refine_ls_weighting_details 'calc w=1/[\s^2^(Fo^2^)+(0.1225P)^2^+18.6866P] where P=(Fo^2^+2Fc^2^)/3'
_refine_ls_weighting_scheme calc
_refine_ls_wR_factor_gt 0.2214
_refine_ls_wR_factor_ref 0.2450
_reflns_number_gt 3543
_reflns_number_total 5130
_reflns_threshold_expression >2sigma(I)
_cod_data_source_file B617907J.txt
_cod_data_source_block Complex4(cumenco)
_cod_depositor_comments
;
The following automatic conversions were performed:
'_symmetry_cell_setting' value 'Orthorhombic' changed to 'orthorhombic'
according to '/home/saulius/struct/CIF-dictionaries/cif_core.dic'
dictionary named 'cif_core.dic' version 2.4.1 from 2010-06-29.

Automatic conversion script
Id: cif_fix_enum 1527 2010-12-29 10:47:43Z saulius 
;
_cod_original_cell_volume 5886.4(15)
_cod_original_sg_symbol_H-M Aba2
_cod_database_code 7005206

loop_
_symmetry_equiv_pos_as_xyz
'x, y, z'
'-x, -y, z'
'x+1/2, -y+1/2, z'
'-x+1/2, y+1/2, z'
'x, y+1/2, z+1/2'
'-x, -y+1/2, z+1/2'
'x+1/2, -y+1, z+1/2'
'-x+1/2, y+1, z+1/2'

loop_
_atom_site_label
_atom_site_type_symbol
_atom_site_fract_x
_atom_site_fract_y
_atom_site_fract_z
_atom_site_U_iso_or_equiv
_atom_site_adp_type
_atom_site_occupancy
_atom_site_symmetry_multiplicity
_atom_site_calc_flag
_atom_site_refinement_flags
_atom_site_disorder_assembly
_atom_site_disorder_group
Cu1 Cu 0.87865(4) 0.73776(6) 0.60404(11) 0.0368(3) Uani 1 1 d U A .
N1 N 0.8309(3) 0.6331(5) 0.5733(4) 0.0270(15) Uani 1 1 d U . .
C1A C 0.7811(4) 0.6709(6) 0.5227(6) 0.035(2) Uani 1 1 d U . .
H1A1 H 0.7589 0.6229 0.4969 0.042 Uiso 1 1 calc R . .
H1A2 H 0.7526 0.7046 0.5551 0.042 Uiso 1 1 calc R . .
C2A C 0.8092(4) 0.7301(6) 0.4630(6) 0.0346(19) Uani 1 1 d U . .
H2A1 H 0.8319 0.6946 0.4250 0.042 Uiso 1 1 calc R . .
H2A2 H 0.7776 0.7625 0.4347 0.042 Uiso 1 1 calc R . .
N3A N 0.8505(3) 0.7940(5) 0.5025(5) 0.0374(17) Uani 1 1 d U . .
C3A C 0.9014(4) 0.8230(7) 0.4500(6) 0.042(2) Uani 1 1 d U . .
H3A1 H 0.8846 0.8516 0.4033 0.051 Uiso 1 1 calc R . .
H3A2 H 0.9261 0.8669 0.4776 0.051 Uiso 1 1 calc R . .
C4A C 0.9407(4) 0.7472(5) 0.4251(6) 0.0321(19) Uani 1 1 d U . .
C5A C 0.9352(4) 0.7126(7) 0.3523(6) 0.039(2) Uani 1 1 d U . .
H5A H 0.9065 0.7363 0.3175 0.047 Uiso 1 1 calc R . .
C6A C 0.9711(4) 0.6432(7) 0.3287(6) 0.041(2) Uani 1 1 d U . .
H6A H 0.9659 0.6184 0.2787 0.049 Uiso 1 1 calc R . .
C7A C 1.0144(4) 0.6101(6) 0.3782(5) 0.0309(19) Uani 1 1 d U . .
H7A H 1.0399 0.5641 0.3613 0.037 Uiso 1 1 calc R . .
C8A C 1.0207(4) 0.6445(6) 0.4533(5) 0.0286(19) Uani 1 1 d U . .
C9A C 0.9844(4) 0.7149(6) 0.4756(5) 0.0304(19) Uani 1 1 d U . .
H9A H 0.9894 0.7409 0.5253 0.036 Uiso 1 1 calc R . .
C10A C 1.0646(4) 0.6052(6) 0.5075(5) 0.031(2) Uani 1 1 d U . .
H10A H 1.0457 0.5548 0.5341 0.037 Uiso 1 1 calc R . .
H10B H 1.0751 0.6492 0.5474 0.037 Uiso 1 1 calc R . .
N4A N 1.1204(3) 0.5748(5) 0.4688(4) 0.0267(16) Uani 1 1 d U . .
C11A C 1.1568(4) 0.5229(5) 0.5219(5) 0.0267(18) Uani 1 1 d U . .
H11A H 1.1582 0.5519 0.5732 0.032 Uiso 1 1 calc R . .
H11B H 1.1982 0.5188 0.5019 0.032 Uiso 1 1 calc R . .
C12A C 1.1304(3) 0.4305(6) 0.5304(6) 0.028(2) Uani 1 1 d U . .
H12A H 1.0916 0.4351 0.5577 0.034 Uiso 1 1 calc R . .
H12B H 1.1224 0.4067 0.4781 0.034 Uiso 1 1 calc R . .
C13A C 0.8160(5) 0.8775(6) 0.5241(7) 0.045(2) Uani 1 1 d U . .
H13A H 0.7830 0.8623 0.5590 0.050 Uiso 1 1 calc R . .
H13B H 0.7999 0.9046 0.4770 0.050 Uiso 1 1 calc R . .
H13C H 0.8430 0.9187 0.5501 0.050 Uiso 1 1 calc R . .
C14A C 1.1550(4) 0.6547(6) 0.4451(6) 0.038(2) Uani 1 1 d U . .
H14A H 1.1310 0.6897 0.4090 0.050 Uiso 1 1 calc R . .
H14B H 1.1922 0.6367 0.4197 0.050 Uiso 1 1 calc R . .
H14C H 1.1643 0.6899 0.4910 0.050 Uiso 1 1 calc R . .
C1B C 0.8078(4) 0.5981(7) 0.6468(5) 0.034(2) Uani 1 1 d U . .
H1B1 H 0.7861 0.5425 0.6376 0.041 Uiso 1 1 calc R . .
H1B2 H 0.7798 0.6406 0.6706 0.041 Uiso 1 1 calc R . .
C2B C 0.8608(4) 0.5826(7) 0.6998(5) 0.0300(19) Uani 1 1 d U . .
H2B1 H 0.8468 0.5645 0.7518 0.036 Uiso 1 1 calc R . .
H2B2 H 0.8866 0.5356 0.6785 0.036 Uiso 1 1 calc R . .
N3B N 0.8953(3) 0.6676(5) 0.7051(4) 0.0306(16) Uani 1 1 d U . .
C3B C 0.9613(4) 0.6520(6) 0.7103(5) 0.035(2) Uani 1 1 d U . .
H3B1 H 0.9800 0.7052 0.7325 0.042 Uiso 1 1 calc R . .
H3B2 H 0.9770 0.6449 0.6571 0.042 Uiso 1 1 calc R . .
C4B C 0.9813(4) 0.5741(6) 0.7575(5) 0.0295(18) Uani 1 1 d U . .
C5B C 0.9827(4) 0.5753(7) 0.8384(5) 0.039(2) Uani 1 1 d U . .
H5B H 0.9720 0.6263 0.8667 0.047 Uiso 1 1 calc R . .
C6B C 1.0000 0.5000 0.8751(8) 0.046(3) Uani 1 2 d SU . .
H6B H 1.0000 0.5000 0.9301 0.055 Uiso 1 2 calc SR . .
C9B C 1.0000 0.5000 0.7197(7) 0.029(3) Uani 1 2 d SU . .
H9B H 1.0000 0.5000 0.6647 0.035 Uiso 1 2 calc SR . .
C13B C 0.8738(5) 0.7156(8) 0.7731(7) 0.054(3) Uani 1 1 d U . .
H13D H 0.8305 0.7246 0.7688 0.050 Uiso 1 1 calc R . .
H13E H 0.8939 0.7726 0.7760 0.050 Uiso 1 1 calc R . .
H13F H 0.8825 0.6817 0.8200 0.050 Uiso 1 1 calc R . .
N21 N 0.9293(4) 0.8375(6) 0.6357(5) 0.046(2) Uani 1 1 d DU . .
C22 C 0.9405(16) 0.8985(17) 0.653(2) 0.070(8) Uani 0.50 1 d PDU A 1
O23 O 0.9590(12) 0.9636(14) 0.6914(15) 0.104(7) Uani 0.50 1 d PDU A 1
C22' C 0.9258(14) 0.8880(14) 0.6732(13) 0.046(6) Uani 0.50 1 d PDU A 2
O23' O 0.9231(12) 0.9607(14) 0.7078(14) 0.103(7) Uani 0.50 1 d PDU A 2
Cl1 Cl 0.79476(14) 1.3206(2) 0.72506(17) 0.0594(8) Uani 1 1 d DU . .
O11 O 0.7839(6) 1.3490(11) 0.7997(6) 0.158(5) Uani 1 1 d DU . .
O12 O 0.8024(7) 1.2315(7) 0.7348(13) 0.203(8) Uani 1 1 d DU . .
O13 O 0.8505(6) 1.3509(11) 0.7070(9) 0.173(7) Uani 1 1 d DU . .
O14 O 0.7465(7) 1.3244(13) 0.6805(8) 0.208(8) Uani 1 1 d DU . .
N31 N 0.7299(9) 1.0525(13) 0.8690(9) 0.117(5) Uani 1 1 d DU . .
C32 C 0.769(2) 1.030(5) 0.829(4) 0.107(12) Uani 0.50 1 d PDU B 1
C33 C 0.8199(12) 1.013(3) 0.786(2) 0.084(8) Uani 0.50 1 d PDU B 1
H33A H 0.8296 1.0641 0.7540 0.050 Uiso 0.50 1 calc PR B 1
H33B H 0.8133 0.9619 0.7531 0.050 Uiso 0.50 1 calc PR B 1
H33C H 0.8532 1.0013 0.8217 0.050 Uiso 0.50 1 calc PR B 1
C32' C 0.7731(16) 1.050(4) 0.832(3) 0.081(8) Uani 0.50 1 d PDU B 2
C33' C 0.8264(17) 1.038(4) 0.794(3) 0.139(13) Uani 0.50 1 d PDU B 2
H33D H 0.8554 1.0122 0.8301 0.050 Uiso 0.50 1 calc PR B 2
H33E H 0.8415 1.0945 0.7755 0.050 Uiso 0.50 1 calc PR B 2
H33F H 0.8205 0.9983 0.7502 0.050 Uiso 0.50 1 calc PR B 2
O1W O 0.8994(13) 1.1422(19) 0.610(2) 0.080(8) Uiso 0.30 1 d PU C 1
O1W' O 0.8983(17) 1.111(2) 0.534(2) 0.052(9) Uiso 0.20 1 d PU D 2

loop_
_atom_site_aniso_label
_atom_site_aniso_U_11
_atom_site_aniso_U_22
_atom_site_aniso_U_33
_atom_site_aniso_U_23
_atom_site_aniso_U_13
_atom_site_aniso_U_12
Cu1 0.0337(5) 0.0314(6) 0.0452(6) -0.0104(8) -0.0070(6) 0.0071(4)
N1 0.017(3) 0.043(4) 0.021(3) -0.007(3) 0.002(3) 0.011(3)
C1A 0.017(4) 0.048(5) 0.038(5) -0.007(4) 0.000(3) 0.013(3)
C2A 0.021(4) 0.048(5) 0.034(5) -0.005(4) -0.003(3) 0.014(4)
N3A 0.027(4) 0.034(4) 0.051(5) -0.007(3) -0.008(3) 0.015(3)
C3A 0.041(5) 0.042(5) 0.043(5) 0.008(4) -0.006(4) 0.010(4)
C4A 0.030(4) 0.026(5) 0.040(5) 0.011(4) 0.001(4) 0.002(3)
C5A 0.022(4) 0.049(6) 0.047(5) 0.009(4) -0.004(4) 0.002(4)
C6A 0.035(5) 0.065(7) 0.023(5) 0.000(4) -0.002(4) -0.002(4)
C7A 0.026(5) 0.035(5) 0.032(4) 0.009(4) 0.006(4) 0.005(4)
C8A 0.018(4) 0.033(5) 0.035(4) 0.013(4) -0.001(3) -0.002(3)
C9A 0.028(4) 0.036(5) 0.027(5) 0.004(4) 0.002(3) 0.000(3)
C10A 0.026(4) 0.036(5) 0.031(5) 0.016(4) 0.006(3) 0.004(3)
N4A 0.021(3) 0.033(4) 0.026(4) 0.008(3) -0.004(3) -0.002(3)
C11A 0.025(4) 0.031(4) 0.024(4) 0.002(4) -0.003(4) 0.003(4)
C12A 0.013(4) 0.039(5) 0.032(5) 0.004(4) 0.006(4) 0.003(4)
C13A 0.039(5) 0.035(5) 0.062(7) -0.005(5) -0.004(5) 0.010(4)
C14A 0.025(5) 0.042(5) 0.046(6) 0.021(5) -0.007(4) -0.012(4)
C1B 0.023(4) 0.048(5) 0.032(5) -0.013(4) 0.002(4) 0.010(4)
C2B 0.030(4) 0.040(5) 0.020(4) -0.009(4) 0.007(4) 0.000(4)
N3B 0.034(4) 0.036(4) 0.022(4) -0.016(3) 0.001(3) 0.004(3)
C3B 0.036(4) 0.045(5) 0.022(5) -0.004(4) 0.001(4) -0.004(4)
C4B 0.028(4) 0.039(5) 0.021(4) -0.006(4) -0.001(4) -0.010(4)
C5B 0.055(6) 0.040(6) 0.023(4) 0.000(4) -0.002(4) -0.009(5)
C6B 0.070(8) 0.050(7) 0.018(6) 0.000 0.000 -0.017(6)
C9B 0.027(6) 0.045(6) 0.014(6) 0.000 0.000 -0.001(5)
C13B 0.055(7) 0.058(7) 0.050(6) -0.027(5) 0.009(5) 0.006(5)
N21 0.057(5) 0.041(4) 0.038(5) -0.003(4) -0.010(4) 0.007(4)
C22 0.067(13) 0.065(9) 0.076(13) -0.007(10) 0.006(10) -0.025(9)
O23 0.108(12) 0.096(10) 0.109(13) -0.031(9) -0.004(11) -0.033(10)
C22' 0.062(12) 0.051(9) 0.024(10) 0.009(7) -0.004(9) -0.014(8)
O23' 0.118(13) 0.090(10) 0.099(12) -0.036(9) -0.007(11) 0.006(10)
Cl1 0.073(2) 0.0625(19) 0.0426(15) 0.0076(15) -0.0192(15) 0.0038(15)
O11 0.148(12) 0.263(15) 0.061(6) -0.023(9) -0.008(6) 0.005(12)
O12 0.167(13) 0.070(6) 0.37(2) -0.011(9) -0.127(14) -0.017(7)
O13 0.172(10) 0.214(16) 0.132(11) 0.051(12) 0.039(8) -0.069(12)
O14 0.204(12) 0.30(2) 0.117(11) 0.036(13) -0.117(11) 0.027(15)
N31 0.150(13) 0.128(12) 0.075(10) 0.019(10) -0.022(8) -0.002(12)
C32 0.118(18) 0.12(3) 0.080(19) 0.019(19) -0.023(14) -0.02(2)
C33 0.080(11) 0.089(14) 0.083(13) 0.031(11) -0.034(9) -0.053(10)
C32' 0.100(13) 0.09(2) 0.056(15) 0.010(16) -0.065(10) -0.030(17)
C33' 0.137(15) 0.141(19) 0.139(17) 0.006(13) -0.009(12) -0.016(13)

loop_
_atom_type_symbol
_atom_type_description
_atom_type_scat_dispersion_real
_atom_type_scat_dispersion_imag
_atom_type_scat_source
C C 0.0033 0.0016 'International Tables Vol C Tables 4.2.6.8 and 6.1.1.4'
H H 0.0000 0.0000 'International Tables Vol C Tables 4.2.6.8 and 6.1.1.4'
N N 0.0061 0.0033 'International Tables Vol C Tables 4.2.6.8 and 6.1.1.4'
O O 0.0106 0.0060 'International Tables Vol C Tables 4.2.6.8 and 6.1.1.4'
Cl Cl 0.1484 0.1585 'International Tables Vol C Tables 4.2.6.8 and 6.1.1.4'
Cu Cu 0.3201 1.2651 'International Tables Vol C Tables 4.2.6.8 and 6.1.1.4'

loop_
_geom_angle_atom_site_label_1
_geom_angle_atom_site_label_2
_geom_angle_atom_site_label_3
_geom_angle
_geom_angle_site_symmetry_1
_geom_angle_site_symmetry_3
_geom_angle_publ_flag
N21 Cu1 N1 177.2(3) . . ?
N21 Cu1 N3A 95.2(3) . . ?
N1 Cu1 N3A 86.7(3) . . ?
N21 Cu1 N3B 93.5(3) . . ?
N1 Cu1 N3B 84.7(3) . . ?
N3A Cu1 N3B 170.8(3) . . ?
C1B N1 C12A 113.3(7) . 2_765 ?
C1B N1 C1A 111.9(6) . . ?
C12A N1 C1A 112.6(6) 2_765 . ?
C1B N1 Cu1 104.4(5) . . ?
C12A N1 Cu1 109.9(5) 2_765 . ?
C1A N1 Cu1 103.9(6) . . ?
C2A C1A N1 108.2(7) . . ?
N3A C2A C1A 109.4(8) . . ?
C2A N3A C3A 112.1(8) . . ?
C2A N3A C13A 109.7(7) . . ?
C3A N3A C13A 106.3(8) . . ?
C2A N3A Cu1 107.8(6) . . ?
C3A N3A Cu1 113.6(6) . . ?
C13A N3A Cu1 107.1(6) . . ?
C4A C3A N3A 112.5(8) . . ?
C5A C4A C9A 120.1(8) . . ?
C5A C4A C3A 120.0(8) . . ?
C9A C4A C3A 119.8(9) . . ?
C4A C5A C6A 120.6(9) . . ?
C7A C6A C5A 120.1(9) . . ?
C6A C7A C8A 120.1(8) . . ?
C9A C8A C7A 118.9(8) . . ?
C9A C8A C10A 121.3(8) . . ?
C7A C8A C10A 119.8(8) . . ?
C4A C9A C8A 120.2(9) . . ?
C8A C10A N4A 113.5(7) . . ?
C11A N4A C10A 110.8(7) . . ?
C11A N4A C14A 108.9(6) . . ?
C10A N4A C14A 107.6(7) . . ?
N4A C11A C12A 110.0(7) . . ?
N1 C12A C11A 114.8(7) 2_765 . ?
N1 C1B C2B 107.6(7) . . ?
N3B C2B C1B 107.6(8) . . ?
C13B N3B C3B 110.8(7) . . ?
C13B N3B C2B 108.0(8) . . ?
C3B N3B C2B 111.8(7) . . ?
C13B N3B Cu1 110.9(7) . . ?
C3B N3B Cu1 108.0(5) . . ?
C2B N3B Cu1 107.4(5) . . ?
N3B C3B C4B 116.8(7) . . ?
C9B C4B C5B 118.7(9) . . ?
C9B C4B C3B 118.9(8) . . ?
C5B C4B C3B 122.4(9) . . ?
C6B C5B C4B 117.3(10) . . ?
C5B C6B C5B 124.8(12) 2_765 . ?
C4B C9B C4B 123.2(12) . 2_765 ?
C22 N21 C22' 29(2) . . ?
C22 N21 Cu1 159(2) . . ?
C22' N21 Cu1 136.2(19) . . ?
N21 C22 O23 164(4) . . ?
N21 C22' O23' 168(3) . . ?
O14 Cl1 O13 126.6(10) . . ?
O14 Cl1 O12 102.3(10) . . ?
O13 Cl1 O12 104.4(10) . . ?
O14 Cl1 O11 112.6(10) . . ?
O13 Cl1 O11 105.5(10) . . ?
O12 Cl1 O11 102.6(11) . . ?
C32' N31 C32 16(6) . . ?
N31 C32 C33 172(7) . . ?
N31 C32' C33' 172(7) . . ?

loop_
_geom_bond_atom_site_label_1
_geom_bond_atom_site_label_2
_geom_bond_distance
_geom_bond_site_symmetry_2
_geom_bond_publ_flag
Cu1 N21 1.973(10) . ?
Cu1 N1 1.993(8) . ?
Cu1 N3A 2.051(8) . ?
Cu1 N3B 2.079(8) . ?
N1 C1B 1.470(11) . ?
N1 C12A 1.495(11) 2_765 ?
N1 C1A 1.528(11) . ?
C1A C2A 1.509(14) . ?
C2A N3A 1.506(12) . ?
N3A C3A 1.521(13) . ?
N3A C13A 1.534(12) . ?
C3A C4A 1.514(13) . ?
C4A C5A 1.369(14) . ?
C4A C9A 1.398(12) . ?
C5A C6A 1.389(14) . ?
C6A C7A 1.388(12) . ?
C7A C8A 1.405(13) . ?
C8A C9A 1.401(12) . ?
C8A C10A 1.482(12) . ?
C10A N4A 1.489(10) . ?
N4A C11A 1.461(10) . ?
N4A C14A 1.500(11) . ?
C11A C12A 1.534(13) . ?
C12A N1 1.495(11) 2_765 ?
C1B C2B 1.516(13) . ?
C2B N3B 1.511(13) . ?
N3B C13B 1.465(13) . ?
N3B C3B 1.498(12) . ?
C3B C4B 1.507(13) . ?
C4B C9B 1.370(11) . ?
C4B C5B 1.397(12) . ?
C5B C6B 1.367(11) . ?
C6B C5B 1.367(11) 2_765 ?
C9B C4B 1.370(11) 2_765 ?
N21 C22 1.009(18) . ?
N21 C22' 1.009(17) . ?
C22 O23 1.26(2) . ?
C22' O23' 1.26(2) . ?
Cl1 O14 1.328(10) . ?
Cl1 O13 1.365(11) . ?
Cl1 O12 1.379(11) . ?
Cl1 O11 1.381(10) . ?
N31 C32' 1.16(3) . ?
N31 C32 1.17(3) . ?
C32 C33 1.38(3) . ?
C32' C33' 1.37(3) . ?
